data_7121357
loop_
_publ_author_name
'Jim\'enez, Vicente G'
'Tapia, Rub\'en'
'Medel, Miguel A.'
'Mariz, In\^es F A'
'Ribeiro, T\^ania'
'Blanco, Victor'
'Cuerva, Juan M.'
'Ma\,c\^oas, Ermelinda'
'Campa\~na, Araceli G'

_publ_section_title
;
 Aggregation-induced emission of [3]cumulenes functionalized with
 heptagon-containing polyphenylenes.
;
_journal_issue 27
_journal_name_full 'Chemical communications (Cambridge, England)'
_journal_page_first 3359
_journal_page_last 3362
_journal_paper_doi 10.1039/c8cc00386f
_journal_volume 54
_journal_year 2018
_chemical_formula_sum 'C28 H20'
_chemical_formula_weight 356.44
_space_group_crystal_system triclinic
_space_group_IT_number 2
_space_group_name_Hall '-P 1'
_space_group_name_H-M_alt 'P -1'
_symmetry_space_group_name_Hall '-P 1'
_symmetry_space_group_name_H-M 'P -1'
_atom_sites_solution_hydrogens geom
_audit_creation_method SHELXL-2016/4
_audit_update_record
;
2018-01-16 deposited with the CCDC.
2018-03-06 downloaded from the CCDC.
;
_cell_angle_alpha 92.162(5)
_cell_angle_beta 104.822(5)
_cell_angle_gamma 105.321(4)
_cell_formula_units_Z 2
_cell_length_a 9.9154(12)
_cell_length_b 10.0178(12)
_cell_length_c 10.4437(12)
_cell_measurement_reflns_used 9966
_cell_measurement_temperature 100(2)
_cell_measurement_theta_max 24.781
_cell_measurement_theta_min 2.5595
_cell_volume 961.0(2)
_computing_cell_refinement 'Bruker APEX3'
_computing_data_collection 'Bruker APEX3'
_computing_data_reduction 'SAINT V8.37A'
_computing_molecular_graphics 'USCF Chimera 1.10.1 and Ortep3'
_computing_publication_material 'WinGX CIF routines'
_computing_structure_refinement 'SHELXL-2016/4 (Sheldrick, 2016)'
_computing_structure_solution 'SHELXT-2014/5 (Sheldrick, 2014)'
_diffrn_ambient_temperature 100(2)
_diffrn_measured_fraction_theta_full 0.998
_diffrn_measured_fraction_theta_max 0.998
_diffrn_measurement_device_type 'Bruker D8 Venture'
_diffrn_radiation_type MoK\a
_diffrn_radiation_wavelength 0.71073
_diffrn_reflns_av_R_equivalents 0.0411
_diffrn_reflns_av_unetI/netI 0.0314
_diffrn_reflns_Laue_measured_fraction_full 0.998
_diffrn_reflns_Laue_measured_fraction_max 0.998
_diffrn_reflns_limit_h_max 11
_diffrn_reflns_limit_h_min -11
_diffrn_reflns_limit_k_max 11
_diffrn_reflns_limit_k_min -11
_diffrn_reflns_limit_l_max 12
_diffrn_reflns_limit_l_min -12
_diffrn_reflns_number 24447
_diffrn_reflns_point_group_measured_fraction_full 0.998
_diffrn_reflns_point_group_measured_fraction_max 0.998
_diffrn_reflns_theta_full 24.801
_diffrn_reflns_theta_max 24.801
_diffrn_reflns_theta_min 2.121
_exptl_absorpt_coefficient_mu 0.070
_exptl_absorpt_correction_T_max 1.000
_exptl_absorpt_correction_T_min 0.9105
_exptl_absorpt_correction_type numerical
_exptl_absorpt_process_details
;
SADABS-2014/5 (Bruker,2014/5) was used for absorption correction.
The Ratio of minimum to maximum transmission is 0.9105.
;
_exptl_crystal_colour yellow
_exptl_crystal_density_diffrn 1.232
_exptl_crystal_description needle
_exptl_crystal_F_000 376
_exptl_crystal_size_max 0.379
_exptl_crystal_size_mid 0.150
_exptl_crystal_size_min 0.145
_refine_diff_density_max 0.146
_refine_diff_density_min -0.255
_refine_diff_density_rms 0.048
_refine_ls_extinction_method none
_refine_ls_goodness_of_fit_ref 1.098
_refine_ls_hydrogen_treatment constr
_refine_ls_matrix_type full
_refine_ls_number_parameters 253
_refine_ls_number_reflns 3304
_refine_ls_number_restraints 0
_refine_ls_restrained_S_all 1.098
_refine_ls_R_factor_all 0.0383
_refine_ls_R_factor_gt 0.0351
_refine_ls_shift/su_max 0.000
_refine_ls_shift/su_mean 0.000
_refine_ls_structure_factor_coef Fsqd
_refine_ls_weighting_details 'w=1/[\s^2^(Fo^2^)+(0.0382P)^2^+0.4428P] where P=(Fo^2^+2Fc^2^)/3'
_refine_ls_weighting_scheme calc
_refine_ls_wR_factor_gt 0.0914
_refine_ls_wR_factor_ref 0.0958
_reflns_Friedel_coverage 0.000
_reflns_number_gt 3034
_reflns_number_total 3304
_reflns_threshold_expression 'I > 2\s(I)'
_cod_data_source_file c8cc00386f2.cif
_cod_data_source_block shelx
_cod_depositor_comments
;
The following automatic conversions were performed:

'_exptl_absorpt_correction_type' value 'Numerical' changed to
'numerical' according to
/home/data/users/saulius/crontab/automatic-downloads/rss-feeds/RSC/lib/dictionaries/cif_core.dic
dictionary named 'cif_core.dic' version 2.4.2 from 2011-04-26.

Automatic conversion script
Id: cif_fix_values 4973 2017-02-22 13:04:09Z antanas 

 Adding full bibliography for 7121357--7121360.cif.
;
_cod_database_code 7121357
_shelx_shelxl_version_number 2016/4
_shelx_space_group_comment
;
The symmetry employed for this shelxl refinement is uniquely defined
by the following loop, which should always be used as a source of
symmetry information in preference to the above space-group names.
They are only intended as comments.
;
_shelx_estimated_absorpt_t_min 0.974
_shelx_estimated_absorpt_t_max 0.990

loop_
_space_group_symop_operation_xyz
'x, y, z'
'-x, -y, -z'

loop_
_atom_site_label
_atom_site_type_symbol
_atom_site_fract_x
_atom_site_fract_y
_atom_site_fract_z
_atom_site_U_iso_or_equiv
_atom_site_adp_type
_atom_site_occupancy
_atom_site_site_symmetry_order
_atom_site_calc_flag
_atom_site_refinement_flags_posn
_atom_site_refinement_flags_adp
C1 C 0.32626(13) 0.34828(12) 0.46111(12) 0.0150(3) Uani 1 1 d . .
C2 C 0.27494(13) 0.44871(13) 0.50219(12) 0.0164(3) Uani 1 1 d . .
C3 C 0.22503(13) 0.54427(13) 0.53220(12) 0.0162(3) Uani 1 1 d . .
C4 C 0.17287(13) 0.65042(12) 0.55728(12) 0.0147(3) Uani 1 1 d . .
C5 C 0.32727(13) 0.33376(13) 0.31945(12) 0.0152(3) Uani 1 1 d . .
C6 C 0.33644(15) 0.44932(13) 0.24743(13) 0.0210(3) Uani 1 1 d . .
H6 H 0.346809 0.537909 0.290987 0.025 Uiso 1 1 calc R U
C7 C 0.33059(16) 0.43619(15) 0.11379(14) 0.0256(3) Uani 1 1 d . .
H7 H 0.337330 0.515821 0.066561 0.031 Uiso 1 1 calc R U
C8 C 0.31499(15) 0.30795(15) 0.04802(13) 0.0228(3) Uani 1 1 d . .
H8 H 0.311134 0.299418 -0.043837 0.027 Uiso 1 1 calc R U
C9 C 0.30505(14) 0.19215(14) 0.11768(13) 0.0199(3) Uani 1 1 d . .
H9 H 0.293516 0.103732 0.073097 0.024 Uiso 1 1 calc R U
C10 C 0.31186(13) 0.20477(13) 0.25210(13) 0.0166(3) Uani 1 1 d . .
H10 H 0.305997 0.124938 0.299002 0.020 Uiso 1 1 calc R U
C11 C 0.37570(13) 0.25289(12) 0.55540(12) 0.0146(3) Uani 1 1 d . .
C12 C 0.49295(14) 0.20256(13) 0.54969(12) 0.0170(3) Uani 1 1 d . .
H12 H 0.540931 0.227593 0.482506 0.020 Uiso 1 1 calc R U
C13 C 0.53996(14) 0.11627(13) 0.64136(13) 0.0196(3) Uani 1 1 d . .
H13 H 0.621691 0.085061 0.638180 0.024 Uiso 1 1 calc R U
C14 C 0.46834(15) 0.07536(13) 0.73751(13) 0.0206(3) Uani 1 1 d . .
H14 H 0.499083 0.014295 0.798587 0.025 Uiso 1 1 calc R U
C15 C 0.35145(15) 0.12428(13) 0.74382(13) 0.0204(3) Uani 1 1 d . .
H15 H 0.301884 0.096322 0.809371 0.025 Uiso 1 1 calc R U
C16 C 0.30643(14) 0.21388(13) 0.65492(12) 0.0174(3) Uani 1 1 d . .
H16 H 0.228068 0.248928 0.661724 0.021 Uiso 1 1 calc R U
C17 C 0.11297(13) 0.72245(13) 0.44439(12) 0.0147(3) Uani 1 1 d . .
C18 C 0.05889(14) 0.65353(13) 0.31451(13) 0.0181(3) Uani 1 1 d . .
H18 H 0.055283 0.558325 0.299831 0.022 Uiso 1 1 calc R U
C19 C 0.01067(14) 0.72253(14) 0.20736(13) 0.0209(3) Uani 1 1 d . .
H19 H -0.025666 0.674444 0.119921 0.025 Uiso 1 1 calc R U
C20 C 0.01519(14) 0.86157(14) 0.22710(13) 0.0217(3) Uani 1 1 d . .
H20 H -0.016964 0.909091 0.153431 0.026 Uiso 1 1 calc R U
C21 C 0.06703(14) 0.93068(13) 0.35529(13) 0.0194(3) Uani 1 1 d . .
H21 H 0.069143 1.025548 0.369331 0.023 Uiso 1 1 calc R U
C22 C 0.11576(13) 0.86243(13) 0.46300(13) 0.0165(3) Uani 1 1 d . .
H22 H 0.151376 0.911031 0.550212 0.020 Uiso 1 1 calc R U
C23 C 0.18425(13) 0.69890(12) 0.69649(12) 0.0149(3) Uani 1 1 d . .
C24 C 0.07240(14) 0.74048(13) 0.72988(13) 0.0174(3) Uani 1 1 d . .
H24 H -0.012799 0.739123 0.662073 0.021 Uiso 1 1 calc R U
C25 C 0.08486(15) 0.78362(13) 0.86109(13) 0.0206(3) Uani 1 1 d . .
H25 H 0.007116 0.809236 0.882960 0.025 Uiso 1 1 calc R U
C26 C 0.21021(15) 0.78964(13) 0.96068(13) 0.0214(3) Uani 1 1 d . .
H26 H 0.219255 0.820856 1.050328 0.026 Uiso 1 1 calc R U
C27 C 0.32230(14) 0.74970(13) 0.92836(13) 0.0203(3) Uani 1 1 d . .
H27 H 0.408735 0.754491 0.996061 0.024 Uiso 1 1 calc R U
C28 C 0.30886(14) 0.70287(13) 0.79788(13) 0.0173(3) Uani 1 1 d . .
H28 H 0.385045 0.673225 0.777227 0.021 Uiso 1 1 calc R U

loop_
_atom_site_aniso_label
_atom_site_aniso_U_11
_atom_site_aniso_U_22
_atom_site_aniso_U_33
_atom_site_aniso_U_23
_atom_site_aniso_U_13
_atom_site_aniso_U_12
C1 0.0118(6) 0.0132(6) 0.0183(6) -0.0003(5) 0.0030(5) 0.0022(5)
C2 0.0165(6) 0.0160(6) 0.0151(6) 0.0015(5) 0.0025(5) 0.0037(5)
C3 0.0157(6) 0.0162(6) 0.0156(6) 0.0022(5) 0.0034(5) 0.0037(5)
C4 0.0126(6) 0.0129(6) 0.0176(6) 0.0005(5) 0.0039(5) 0.0021(5)
C5 0.0105(6) 0.0167(6) 0.0174(6) 0.0007(5) 0.0020(5) 0.0042(5)
C6 0.0256(7) 0.0159(6) 0.0207(7) 0.0012(5) 0.0041(5) 0.0069(5)
C7 0.0323(8) 0.0236(7) 0.0210(7) 0.0075(6) 0.0052(6) 0.0096(6)
C8 0.0229(7) 0.0304(7) 0.0149(6) 0.0012(5) 0.0026(5) 0.0100(6)
C9 0.0178(7) 0.0207(7) 0.0207(7) -0.0037(5) 0.0032(5) 0.0075(5)
C10 0.0147(6) 0.0148(6) 0.0203(6) 0.0017(5) 0.0037(5) 0.0051(5)
C11 0.0142(6) 0.0116(6) 0.0148(6) -0.0026(5) 0.0014(5) 0.0015(5)
C12 0.0170(6) 0.0152(6) 0.0183(6) 0.0004(5) 0.0049(5) 0.0040(5)
C13 0.0186(7) 0.0174(6) 0.0221(7) -0.0008(5) 0.0021(5) 0.0076(5)
C14 0.0255(7) 0.0162(6) 0.0163(6) 0.0014(5) -0.0008(5) 0.0060(5)
C15 0.0248(7) 0.0205(7) 0.0144(6) 0.0003(5) 0.0055(5) 0.0039(5)
C16 0.0169(6) 0.0169(6) 0.0178(6) -0.0019(5) 0.0042(5) 0.0050(5)
C17 0.0114(6) 0.0161(6) 0.0175(6) 0.0017(5) 0.0057(5) 0.0036(5)
C18 0.0178(6) 0.0167(6) 0.0196(7) 0.0006(5) 0.0057(5) 0.0042(5)
C19 0.0194(7) 0.0266(7) 0.0163(6) 0.0021(5) 0.0053(5) 0.0054(5)
C20 0.0196(7) 0.0275(7) 0.0216(7) 0.0108(5) 0.0081(5) 0.0093(6)
C21 0.0180(6) 0.0165(6) 0.0273(7) 0.0063(5) 0.0099(5) 0.0068(5)
C22 0.0148(6) 0.0170(6) 0.0187(6) 0.0009(5) 0.0061(5) 0.0048(5)
C23 0.0165(6) 0.0100(6) 0.0179(6) 0.0021(5) 0.0051(5) 0.0027(5)
C24 0.0161(6) 0.0160(6) 0.0199(6) 0.0017(5) 0.0043(5) 0.0051(5)
C25 0.0217(7) 0.0194(7) 0.0238(7) 0.0018(5) 0.0106(5) 0.0069(5)
C26 0.0272(7) 0.0202(7) 0.0166(6) 0.0007(5) 0.0081(6) 0.0045(6)
C27 0.0200(7) 0.0206(7) 0.0176(6) 0.0034(5) 0.0016(5) 0.0044(5)
C28 0.0163(6) 0.0164(6) 0.0201(6) 0.0034(5) 0.0057(5) 0.0054(5)

loop_
_atom_type_symbol
_atom_type_description
_atom_type_scat_dispersion_real
_atom_type_scat_dispersion_imag
_atom_type_scat_source
C C 0.0033 0.0016 'International Tables Vol C Tables 4.2.6.8 and 6.1.1.4'
H H 0.0000 0.0000 'International Tables Vol C Tables 4.2.6.8 and 6.1.1.4'

loop_
_geom_angle_atom_site_label_1
_geom_angle_atom_site_label_2
_geom_angle_atom_site_label_3
_geom_angle
C2 C1 C11 119.99(11)
C2 C1 C5 118.25(11)
C11 C1 C5 121.74(10)
C3 C2 C1 175.98(13)
C2 C3 C4 176.31(13)
C3 C4 C17 118.66(11)
C3 C4 C23 119.98(11)
C17 C4 C23 121.25(10)
C6 C5 C10 118.07(11)
C6 C5 C1 120.13(11)
C10 C5 C1 121.73(11)
C7 C6 C5 120.85(12)
C7 C6 H6 119.6
C5 C6 H6 119.6
C6 C7 C8 120.61(13)
C6 C7 H7 119.7
C8 C7 H7 119.7
C7 C8 C9 119.33(12)
C7 C8 H8 120.3
C9 C8 H8 120.3
C8 C9 C10 120.35(12)
C8 C9 H9 119.8
C10 C9 H9 119.8
C9 C10 C5 120.79(12)
C9 C10 H10 119.6
C5 C10 H10 119.6
C12 C11 C16 118.59(11)
C12 C11 C1 121.55(11)
C16 C11 C1 119.85(11)
C13 C12 C11 120.57(12)
C13 C12 H12 119.7
C11 C12 H12 119.7
C14 C13 C12 120.41(12)
C14 C13 H13 119.8
C12 C13 H13 119.8
C13 C14 C15 119.49(12)
C13 C14 H14 120.3
C15 C14 H14 120.3
C14 C15 C16 120.43(12)
C14 C15 H15 119.8
C16 C15 H15 119.8
C15 C16 C11 120.46(12)
C15 C16 H16 119.8
C11 C16 H16 119.8
C22 C17 C18 118.27(11)
C22 C17 C4 121.23(11)
C18 C17 C4 120.42(11)
C19 C18 C17 120.81(12)
C19 C18 H18 119.6
C17 C18 H18 119.6
C18 C19 C20 120.31(12)
C18 C19 H19 119.8
C20 C19 H19 119.8
C19 C20 C21 119.49(12)
C19 C20 H20 120.3
C21 C20 H20 120.3
C22 C21 C20 120.54(12)
C22 C21 H21 119.7
C20 C21 H21 119.7
C21 C22 C17 120.58(12)
C21 C22 H22 119.7
C17 C22 H22 119.7
C28 C23 C24 118.62(11)
C28 C23 C4 119.74(11)
C24 C23 C4 121.63(11)
C25 C24 C23 120.53(12)
C25 C24 H24 119.7
C23 C24 H24 119.7
C24 C25 C26 120.39(12)
C24 C25 H25 119.8
C26 C25 H25 119.8
C25 C26 C27 119.49(12)
C25 C26 H26 120.3
C27 C26 H26 120.3
C28 C27 C26 120.38(12)
C28 C27 H27 119.8
C26 C27 H27 119.8
C27 C28 C23 120.56(12)
C27 C28 H28 119.7
C23 C28 H28 119.7

loop_
_geom_bond_atom_site_label_1
_geom_bond_atom_site_label_2
_geom_bond_distance
C1 C2 1.3435(17)
C1 C11 1.4815(17)
C1 C5 1.4840(17)
C2 C3 1.2516(18)
C3 C4 1.3439(17)
C4 C17 1.4818(17)
C4 C23 1.4820(17)
C5 C6 1.3997(18)
C5 C10 1.4000(18)
C6 C7 1.3818(19)
C6 H6 0.9500
C7 C8 1.386(2)
C7 H7 0.9500
C8 C9 1.3873(19)
C8 H8 0.9500
C9 C10 1.3874(18)
C9 H9 0.9500
C10 H10 0.9500
C11 C12 1.3973(18)
C11 C16 1.3996(18)
C12 C13 1.3886(18)
C12 H12 0.9500
C13 C14 1.3865(19)
C13 H13 0.9500
C14 C15 1.3873(19)
C14 H14 0.9500
C15 C16 1.3891(18)
C15 H15 0.9500
C16 H16 0.9500
C17 C22 1.4004(18)
C17 C18 1.4020(18)
C18 C19 1.3850(18)
C18 H18 0.9500
C19 C20 1.3875(19)
C19 H19 0.9500
C20 C21 1.3877(19)
C20 H20 0.9500
C21 C22 1.3859(18)
C21 H21 0.9500
C22 H22 0.9500
C23 C28 1.3967(18)
C23 C24 1.3986(18)
C24 C25 1.3857(18)
C24 H24 0.9500
C25 C26 1.387(2)
C25 H25 0.9500
C26 C27 1.3878(19)
C26 H26 0.9500
C27 C28 1.3858(18)
C27 H27 0.9500
C28 H28 0.9500

loop_
_geom_torsion_atom_site_label_1
_geom_torsion_atom_site_label_2
_geom_torsion_atom_site_label_3
_geom_torsion_atom_site_label_4
_geom_torsion
C2 C1 C5 C6 27.07(17)
C11 C1 C5 C6 -154.84(12)
C2 C1 C5 C10 -149.66(12)
C11 C1 C5 C10 28.44(17)
C10 C5 C6 C7 -0.08(19)
C1 C5 C6 C7 -176.92(12)
C5 C6 C7 C8 0.2(2)
C6 C7 C8 C9 0.1(2)
C7 C8 C9 C10 -0.5(2)
C8 C9 C10 C5 0.68(19)
C6 C5 C10 C9 -0.38(18)
C1 C5 C10 C9 176.42(11)
C2 C1 C11 C12 -145.03(12)
C5 C1 C11 C12 36.91(17)
C2 C1 C11 C16 33.51(17)
C5 C1 C11 C16 -144.55(12)
C16 C11 C12 C13 -0.32(18)
C1 C11 C12 C13 178.24(11)
C11 C12 C13 C14 1.96(19)
C12 C13 C14 C15 -1.70(19)
C13 C14 C15 C16 -0.18(19)
C14 C15 C16 C11 1.82(19)
C12 C11 C16 C15 -1.55(18)
C1 C11 C16 C15 179.86(11)
C3 C4 C17 C22 -151.92(12)
C23 C4 C17 C22 24.27(17)
C3 C4 C17 C18 24.66(17)
C23 C4 C17 C18 -159.15(11)
C22 C17 C18 C19 0.54(18)
C4 C17 C18 C19 -176.15(11)
C17 C18 C19 C20 -0.01(19)
C18 C19 C20 C21 -0.66(19)
C19 C20 C21 C22 0.79(19)
C20 C21 C22 C17 -0.26(19)
C18 C17 C22 C21 -0.40(18)
C4 C17 C22 C21 176.25(11)
C3 C4 C23 C28 38.03(17)
C17 C4 C23 C28 -138.11(12)
C3 C4 C23 C24 -141.59(13)
C17 C4 C23 C24 42.27(17)
C28 C23 C24 C25 -0.49(18)
C4 C23 C24 C25 179.13(11)
C23 C24 C25 C26 1.70(19)
C24 C25 C26 C27 -1.1(2)
C25 C26 C27 C28 -0.6(2)
C26 C27 C28 C23 1.82(19)
C24 C23 C28 C27 -1.26(18)
C4 C23 C28 C27 179.11(11)
